data_4109107
loop_
_publ_author_name
'Juan Marco-Mart\'inez'
'Ver\'onica L\'opez-Carrillo'
'Elena Bu\~nuel'
'Raquel Simancas'
'Diego J. C\'ardenas'

_publ_section_title
;
 Pd-Catalyzed Borylative Cyclization of 1,6-Enynes
;
_journal_name_full 'Journal of the American Chemical Society'
_journal_page_first 1874
_journal_page_last 1875
_journal_paper_doi 10.1021/ja0685598
_journal_volume 129
_journal_year 2007
_chemical_formula_sum 'C25 H33 B O8'
_chemical_formula_weight 472.32
_chemical_name_systematic
; 
 ? 
;
_space_group_IT_number 14
_symmetry_cell_setting monoclinic
_symmetry_space_group_name_Hall '-P 2ybc'
_symmetry_space_group_name_H-M 'P 1 21/c 1'
_atom_sites_solution_hydrogens geom
_atom_sites_solution_primary direct
_atom_sites_solution_secondary difmap
_audit_creation_method SHELXL-97
_cell_angle_alpha 90.00
_cell_angle_beta 93.038(2)
_cell_angle_gamma 90.00
_cell_formula_units_Z 4
_cell_length_a 11.9275(3)
_cell_length_b 6.0749(2)
_cell_length_c 34.4730(8)
_cell_measurement_temperature 100(2)
_cell_volume 2494.35(12)
_computing_cell_refinement 'Bruker SMART'
_computing_data_collection 'Bruker SMART'
_computing_data_reduction 'Bruker SAINT'
_computing_molecular_graphics 'Bruker SHELXTL'
_computing_publication_material 'Bruker SHELXTL'
_computing_structure_refinement 'SHELXL-97 (Sheldrick, 1997)'
_computing_structure_solution 'SHELXS-97 (Sheldrick, 1990)'
_diffrn_ambient_temperature 100(2)
_diffrn_measured_fraction_theta_full 0.974
_diffrn_measured_fraction_theta_max 0.974
_diffrn_measurement_device_type 'CCD area detector'
_diffrn_measurement_method 'phi and omega scans'
_diffrn_radiation_monochromator graphite
_diffrn_radiation_source 'fine-focus sealed tube'
_diffrn_radiation_type CuK\a
_diffrn_radiation_wavelength 1.54178
_diffrn_reflns_av_R_equivalents 0.0675
_diffrn_reflns_av_sigmaI/netI 0.0629
_diffrn_reflns_limit_h_max 14
_diffrn_reflns_limit_h_min -12
_diffrn_reflns_limit_k_max 6
_diffrn_reflns_limit_k_min -6
_diffrn_reflns_limit_l_max 37
_diffrn_reflns_limit_l_min -40
_diffrn_reflns_number 13510
_diffrn_reflns_theta_full 67.70
_diffrn_reflns_theta_max 67.70
_diffrn_reflns_theta_min 2.57
_exptl_absorpt_coefficient_mu 0.761
_exptl_absorpt_correction_T_max 0.97
_exptl_absorpt_correction_T_min 0.93
_exptl_absorpt_correction_type multi-scan
_exptl_absorpt_process_details 'SADABS (Sheldrick, 2001)'
_exptl_crystal_colour colorless
_exptl_crystal_density_diffrn 1.258
_exptl_crystal_density_meas 0
_exptl_crystal_description prism
_exptl_crystal_F_000 1008
_exptl_crystal_size_max 0.10
_exptl_crystal_size_mid 0.08
_exptl_crystal_size_min 0.04
_refine_diff_density_max 0.239
_refine_diff_density_min -0.227
_refine_diff_density_rms 0.047
_refine_ls_extinction_method none
_refine_ls_goodness_of_fit_ref 0.983
_refine_ls_hydrogen_treatment mixed
_refine_ls_matrix_type full
_refine_ls_number_parameters 439
_refine_ls_number_reflns 4403
_refine_ls_number_restraints 0
_refine_ls_restrained_S_all 0.983
_refine_ls_R_factor_all 0.0748
_refine_ls_R_factor_gt 0.0444
_refine_ls_shift/su_max 0.000
_refine_ls_shift/su_mean 0.000
_refine_ls_structure_factor_coef Fsqd
_refine_ls_weighting_details 'calc w=1/[\s^2^(Fo^2^)+(0.0547P)^2^+0.0000P] where P=(Fo^2^+2Fc^2^)/3'
_refine_ls_weighting_scheme calc
_refine_ls_wR_factor_gt 0.0997
_refine_ls_wR_factor_ref 0.1146
_reflns_number_gt 3026
_reflns_number_total 4403
_reflns_threshold_expression >2sigma(I)
_cod_data_source_file ja0685598si20061129_055811.cif
_cod_data_source_block jm_19_m
_cod_database_code 4109107

loop_
_symmetry_equiv_pos_as_xyz
'x, y, z'
'-x, y+1/2, -z+1/2'
'-x, -y, -z'
'x, -y-1/2, z-1/2'

loop_
_atom_site_label
_atom_site_type_symbol
_atom_site_fract_x
_atom_site_fract_y
_atom_site_fract_z
_atom_site_U_iso_or_equiv
_atom_site_adp_type
_atom_site_occupancy
_atom_site_symmetry_multiplicity
_atom_site_calc_flag
C1 C -0.03734(17) -0.0585(4) 0.12822(6) 0.0252(5) Uani 1 1 d
C2 C -0.08448(17) -0.1401(4) 0.16485(7) 0.0285(5) Uani 1 1 d
C3 C -0.06202(19) -0.0370(4) 0.20029(7) 0.0326(5) Uani 1 1 d
C4 C -0.1074(2) -0.1198(5) 0.23354(8) 0.0435(7) Uani 1 1 d
C5 C -0.1755(2) -0.3047(6) 0.23114(9) 0.0516(8) Uani 1 1 d
C6 C -0.1976(2) -0.4073(6) 0.19584(11) 0.0587(9) Uani 1 1 d
C7 C -0.1522(2) -0.3257(5) 0.16270(9) 0.0443(7) Uani 1 1 d
C8 C 0.07800(18) 0.2074(4) 0.10001(6) 0.0237(5) Uani 1 1 d
C9 C 0.14156(17) 0.4141(4) 0.11152(6) 0.0218(4) Uani 1 1 d
C10 C 0.18758(19) 0.6323(4) 0.01021(6) 0.0266(5) Uani 1 1 d
C11 C 0.29087(18) 0.7305(4) 0.03404(6) 0.0243(5) Uani 1 1 d
C12 C 0.0938(2) 0.7979(4) 0.00306(7) 0.0311(5) Uani 1 1 d
C13 C 0.2131(3) 0.5146(4) -0.02724(7) 0.0363(6) Uani 1 1 d
C14 C 0.3128(2) 0.9717(4) 0.02692(7) 0.0277(5) Uani 1 1 d
C15 C 0.3985(2) 0.6005(4) 0.02961(8) 0.0334(6) Uani 1 1 d
C16 C 0.23699(16) 0.3689(4) 0.14263(6) 0.0200(4) Uani 1 1 d
C17 C 0.29111(17) 0.5773(3) 0.15963(6) 0.0218(5) Uani 1 1 d
C18 C 0.41534(18) 0.5743(4) 0.15211(6) 0.0232(5) Uani 1 1 d
C19 C 0.44326(16) 0.3292(4) 0.14727(6) 0.0213(4) Uani 1 1 d
C20 C 0.33432(17) 0.2344(4) 0.12714(6) 0.0204(4) Uani 1 1 d
C21 C 0.23690(19) 0.7314(4) 0.17821(6) 0.0248(5) Uani 1 1 d
C22 C 0.54271(17) 0.2852(4) 0.12216(6) 0.0217(4) Uani 1 1 d
C23 C 0.6497(2) -0.0025(5) 0.09642(9) 0.0367(6) Uani 1 1 d
C24 C 0.46734(17) 0.2271(3) 0.18712(6) 0.0214(4) Uani 1 1 d
C25 C 0.6103(2) 0.1575(5) 0.23583(7) 0.0320(5) Uani 1 1 d
B1 B 0.18305(19) 0.5330(4) 0.07402(7) 0.0221(5) Uani 1 1 d
O1 O -0.05305(14) -0.1448(3) 0.09683(5) 0.0367(4) Uani 1 1 d
O2 O 0.02572(12) 0.1219(2) 0.13413(4) 0.0247(3) Uani 1 1 d
O3 O 0.14688(12) 0.4691(2) 0.03745(4) 0.0256(3) Uani 1 1 d
O4 O 0.25908(11) 0.7022(2) 0.07412(4) 0.0235(3) Uani 1 1 d
O5 O 0.39859(12) 0.1498(3) 0.20737(4) 0.0282(4) Uani 1 1 d
O6 O 0.59799(13) 0.4205(3) 0.10694(5) 0.0341(4) Uani 1 1 d
O7 O 0.55708(12) 0.0678(3) 0.11863(5) 0.0284(4) Uani 1 1 d
O8 O 0.57623(12) 0.2451(3) 0.19796(4) 0.0291(4) Uani 1 1 d
H18B H 0.4292(16) 0.644(4) 0.1286(6) 0.013(5) Uiso 1 1 d
H14A H 0.2481(19) 1.064(4) 0.0328(7) 0.021(6) Uiso 1 1 d
H15C H 0.3875(19) 0.443(5) 0.0324(7) 0.026(6) Uiso 1 1 d
H16 H 0.2051(18) 0.289(4) 0.1642(7) 0.021(6) Uiso 1 1 d
H13A H 0.268(2) 0.390(5) -0.0223(8) 0.039(7) Uiso 1 1 d
H14C H 0.331(2) 0.992(4) -0.0005(8) 0.031(7) Uiso 1 1 d
H20B H 0.3393(17) 0.263(4) 0.0995(7) 0.016(5) Uiso 1 1 d
H8A H 0.1270(19) 0.090(4) 0.0912(7) 0.021(6) Uiso 1 1 d
H9A H 0.0885(19) 0.518(4) 0.1235(7) 0.024(6) Uiso 1 1 d
H18A H 0.460(2) 0.647(4) 0.1724(8) 0.029(6) Uiso 1 1 d
H13B H 0.243(2) 0.617(5) -0.0457(8) 0.039(7) Uiso 1 1 d
H21B H 0.2733(19) 0.861(4) 0.1890(7) 0.025(6) Uiso 1 1 d
H20A H 0.3263(19) 0.076(4) 0.1300(7) 0.026(6) Uiso 1 1 d
H25A H 0.570(2) 0.229(4) 0.2563(8) 0.031(7) Uiso 1 1 d
H12B H 0.027(2) 0.714(4) -0.0062(8) 0.035(7) Uiso 1 1 d
H5 H -0.206(2) -0.357(5) 0.2556(9) 0.050(8) Uiso 1 1 d
H12A H 0.1130(19) 0.903(4) -0.0159(7) 0.025(6) Uiso 1 1 d
H21A H 0.153(2) 0.722(4) 0.1806(7) 0.030(6) Uiso 1 1 d
H12C H 0.075(2) 0.873(4) 0.0278(8) 0.033(7) Uiso 1 1 d
H14B H 0.376(2) 1.028(5) 0.0414(8) 0.037(7) Uiso 1 1 d
H3 H -0.014(2) 0.094(5) 0.2010(7) 0.033(7) Uiso 1 1 d
H8B H 0.015(2) 0.244(4) 0.0802(7) 0.023(6) Uiso 1 1 d
H23B H 0.719(2) 0.056(4) 0.1087(7) 0.027(6) Uiso 1 1 d
H4 H -0.091(3) -0.046(6) 0.2578(11) 0.068(11) Uiso 1 1 d
H23A H 0.650(2) -0.166(6) 0.0976(8) 0.046(8) Uiso 1 1 d
H13C H 0.146(2) 0.446(5) -0.0382(9) 0.048(8) Uiso 1 1 d
H25B H 0.594(2) 0.000(6) 0.2356(8) 0.044(8) Uiso 1 1 d
H25C H 0.692(3) 0.171(5) 0.2380(9) 0.052(9) Uiso 1 1 d
H15B H 0.454(2) 0.663(5) 0.0480(8) 0.042(8) Uiso 1 1 d
H15A H 0.423(2) 0.624(5) 0.0031(8) 0.037(7) Uiso 1 1 d
H23C H 0.638(2) 0.046(5) 0.0694(9) 0.048(8) Uiso 1 1 d
H6 H -0.242(3) -0.531(6) 0.1936(10) 0.065(10) Uiso 1 1 d
H7 H -0.166(3) -0.406(5) 0.1388(10) 0.054(9) Uiso 1 1 d

loop_
_atom_site_aniso_label
_atom_site_aniso_U_11
_atom_site_aniso_U_22
_atom_site_aniso_U_33
_atom_site_aniso_U_23
_atom_site_aniso_U_13
_atom_site_aniso_U_12
C1 0.0186(10) 0.0249(12) 0.0319(13) 0.0013(9) -0.0015(9) -0.0014(8)
C2 0.0205(10) 0.0301(13) 0.0349(13) 0.0079(10) 0.0016(9) 0.0005(9)
C3 0.0296(12) 0.0344(15) 0.0345(13) 0.0054(10) 0.0097(10) 0.0011(11)
C4 0.0417(15) 0.0521(18) 0.0378(15) 0.0114(13) 0.0117(12) 0.0069(13)
C5 0.0356(14) 0.070(2) 0.0504(18) 0.0278(16) 0.0138(13) 0.0002(14)
C6 0.0412(16) 0.063(2) 0.071(2) 0.0309(17) -0.0006(15) -0.0257(15)
C7 0.0395(14) 0.0466(17) 0.0461(16) 0.0116(13) -0.0039(12) -0.0164(12)
C8 0.0245(11) 0.0270(12) 0.0196(10) 0.0021(8) 0.0022(9) -0.0021(9)
C9 0.0206(10) 0.0212(12) 0.0235(11) 0.0007(8) 0.0009(8) 0.0009(8)
C10 0.0365(12) 0.0237(12) 0.0196(11) 0.0023(8) 0.0013(9) -0.0015(9)
C11 0.0299(11) 0.0222(12) 0.0212(11) 0.0033(8) 0.0054(9) 0.0011(9)
C12 0.0324(13) 0.0330(15) 0.0274(13) 0.0042(10) -0.0034(10) -0.0008(11)
C13 0.0584(17) 0.0283(15) 0.0231(12) -0.0008(10) 0.0103(12) -0.0041(13)
C14 0.0353(13) 0.0233(13) 0.0251(12) -0.0003(9) 0.0070(10) -0.0019(10)
C15 0.0322(13) 0.0287(15) 0.0402(15) 0.0070(11) 0.0119(11) 0.0035(10)
C16 0.0205(10) 0.0206(11) 0.0189(10) 0.0020(8) 0.0012(8) 0.0001(8)
C17 0.0227(10) 0.0237(12) 0.0188(10) 0.0051(8) -0.0005(8) -0.0019(8)
C18 0.0243(11) 0.0244(12) 0.0208(11) 0.0018(9) 0.0004(9) -0.0029(9)
C19 0.0208(10) 0.0220(12) 0.0210(10) 0.0023(8) -0.0003(8) -0.0016(8)
C20 0.0243(11) 0.0181(12) 0.0186(10) 0.0001(8) -0.0003(8) -0.0014(8)
C21 0.0271(12) 0.0255(13) 0.0216(11) 0.0006(9) -0.0003(9) -0.0005(9)
C22 0.0205(10) 0.0228(12) 0.0216(10) 0.0021(8) 0.0001(8) -0.0005(8)
C23 0.0329(14) 0.0352(16) 0.0433(16) -0.0004(11) 0.0135(12) 0.0089(11)
C24 0.0224(10) 0.0181(11) 0.0238(11) -0.0029(8) 0.0002(9) -0.0014(8)
C25 0.0289(12) 0.0401(16) 0.0264(12) 0.0091(10) -0.0043(10) 0.0005(11)
B1 0.0209(11) 0.0214(13) 0.0239(12) 0.0004(9) -0.0002(9) 0.0043(9)
O1 0.0425(10) 0.0354(10) 0.0320(9) -0.0055(7) -0.0009(7) -0.0134(8)
O2 0.0245(7) 0.0272(9) 0.0225(8) 0.0017(6) 0.0015(6) -0.0058(6)
O3 0.0333(8) 0.0232(8) 0.0202(7) 0.0016(6) 0.0011(6) -0.0036(6)
O4 0.0241(7) 0.0259(9) 0.0205(7) 0.0029(6) 0.0019(6) -0.0015(6)
O5 0.0242(8) 0.0362(9) 0.0242(8) 0.0069(7) 0.0013(6) -0.0050(7)
O6 0.0323(8) 0.0281(10) 0.0432(10) 0.0063(7) 0.0139(7) -0.0006(7)
O7 0.0290(8) 0.0241(9) 0.0329(8) 0.0012(6) 0.0096(7) 0.0034(6)
O8 0.0219(8) 0.0397(10) 0.0251(8) 0.0075(7) -0.0039(6) -0.0053(6)

loop_
_atom_type_symbol
_atom_type_description
_atom_type_scat_dispersion_real
_atom_type_scat_dispersion_imag
_atom_type_scat_source
C C 0.0181 0.0091 'International Tables Vol C Tables 4.2.6.8 and 6.1.1.4'
H H 0.0000 0.0000 'International Tables Vol C Tables 4.2.6.8 and 6.1.1.4'
B B 0.0090 0.0039 'International Tables Vol C Tables 4.2.6.8 and 6.1.1.4'
O O 0.0492 0.0322 'International Tables Vol C Tables 4.2.6.8 and 6.1.1.4'

loop_
_geom_angle_atom_site_label_1
_geom_angle_atom_site_label_2
_geom_angle_atom_site_label_3
_geom_angle
O1 C1 O2 123.4(2)
O1 C1 C2 124.5(2)
O2 C1 C2 112.11(19)
C3 C2 C7 120.0(2)
C3 C2 C1 122.1(2)
C7 C2 C1 117.9(2)
C2 C3 C4 119.9(3)
C2 C3 H3 118.3(15)
C4 C3 H3 121.8(16)
C5 C4 C3 119.8(3)
C5 C4 H4 122(2)
C3 C4 H4 118(2)
C6 C5 C4 120.2(3)
C6 C5 H5 123.3(18)
C4 C5 H5 116.5(18)
C5 C6 C7 120.1(3)
C5 C6 H6 122(2)
C7 C6 H6 118(2)
C6 C7 C2 120.0(3)
C6 C7 H7 118.1(19)
C2 C7 H7 121.8(19)
O2 C8 C9 108.36(17)
O2 C8 H8A 106.2(14)
C9 C8 H8A 112.8(13)
O2 C8 H8B 106.8(13)
C9 C8 H8B 109.7(13)
H8A C8 H8B 112.7(19)
C8 C9 C16 112.05(18)
C8 C9 B1 109.82(18)
C16 C9 B1 113.39(17)
C8 C9 H9A 108.4(13)
C16 C9 H9A 106.5(13)
B1 C9 H9A 106.3(14)
O3 C10 C12 106.66(17)
O3 C10 C13 108.30(18)
C12 C10 C13 110.7(2)
O3 C10 C11 101.54(16)
C12 C10 C11 112.77(19)
C13 C10 C11 116.0(2)
O4 C11 C14 108.86(17)
O4 C11 C15 107.22(17)
C14 C11 C15 109.46(19)
O4 C11 C10 102.42(16)
C14 C11 C10 115.04(19)
C15 C11 C10 113.27(19)
C10 C12 H12B 106.4(16)
C10 C12 H12A 110.7(14)
H12B C12 H12A 110(2)
C10 C12 H12C 110.9(15)
H12B C12 H12C 108(2)
H12A C12 H12C 111(2)
C10 C13 H13A 111.6(16)
C10 C13 H13B 110.6(17)
H13A C13 H13B 110(2)
C10 C13 H13C 109.6(18)
H13A C13 H13C 105(2)
H13B C13 H13C 110(2)
C11 C14 H14A 112.0(13)
C11 C14 H14C 109.1(15)
H14A C14 H14C 109.7(19)
C11 C14 H14B 113.9(17)
H14A C14 H14B 107(2)
H14C C14 H14B 105(2)
C11 C15 H15C 112.5(14)
C11 C15 H15B 106.1(17)
H15C C15 H15B 114(2)
C11 C15 H15A 107.8(15)
H15C C15 H15A 107(2)
H15B C15 H15A 109(2)
C17 C16 C20 105.23(16)
C17 C16 C9 113.58(17)
C20 C16 C9 113.26(17)
C17 C16 H16 107.1(14)
C20 C16 H16 109.2(13)
C9 C16 H16 108.2(13)
C21 C17 C18 126.8(2)
C21 C17 C16 124.49(19)
C18 C17 C16 108.75(17)
C17 C18 C19 104.45(17)
C17 C18 H18B 111.2(12)
C19 C18 H18B 107.2(13)
C17 C18 H18A 111.9(14)
C19 C18 H18A 114.1(15)
H18B C18 H18A 108(2)
C24 C19 C22 108.97(17)
C24 C19 C18 109.20(17)
C22 C19 C18 114.21(17)
C24 C19 C20 111.50(17)
C22 C19 C20 109.79(17)
C18 C19 C20 103.11(17)
C16 C20 C19 106.10(17)
C16 C20 H20B 109.4(13)
C19 C20 H20B 106.2(13)
C16 C20 H20A 114.2(14)
C19 C20 H20A 114.0(14)
H20B C20 H20A 106.6(19)
C17 C21 H21B 122.9(14)
C17 C21 H21A 120.9(14)
H21B C21 H21A 116(2)
O6 C22 O7 124.33(19)
O6 C22 C19 126.3(2)
O7 C22 C19 109.34(17)
O7 C23 H23B 108.5(15)
O7 C23 H23A 106.1(16)
H23B C23 H23A 110(2)
O7 C23 H23C 110.3(17)
H23B C23 H23C 112(2)
H23A C23 H23C 110(2)
O5 C24 O8 123.6(2)
O5 C24 C19 125.65(19)
O8 C24 C19 110.69(17)
O8 C25 H25A 111.1(15)
O8 C25 H25B 107.9(17)
H25A C25 H25B 110(2)
O8 C25 H25C 105.7(18)
H25A C25 H25C 116(2)
H25B C25 H25C 106(2)
O3 B1 O4 113.06(19)
O3 B1 C9 121.8(2)
O4 B1 C9 125.13(19)
C1 O2 C8 115.49(16)
B1 O3 C10 107.45(17)
B1 O4 C11 106.88(16)
C22 O7 C23 116.49(18)
C24 O8 C25 116.37(17)

loop_
_geom_bond_atom_site_label_1
_geom_bond_atom_site_label_2
_geom_bond_distance
C1 O1 1.208(3)
C1 O2 1.339(3)
C1 C2 1.494(3)
C2 C3 1.386(4)
C2 C7 1.387(4)
C3 C4 1.388(4)
C3 H3 0.98(3)
C4 C5 1.386(5)
C4 H4 0.96(4)
C5 C6 1.380(5)
C5 H5 0.99(3)
C6 C7 1.382(4)
C6 H6 0.92(4)
C7 H7 0.96(3)
C8 O2 1.456(2)
C8 C9 1.509(3)
C8 H8A 0.98(2)
C8 H8B 1.02(2)
C9 C16 1.547(3)
C9 B1 1.583(3)
C9 H9A 1.00(2)
C10 O3 1.466(3)
C10 C12 1.515(3)
C10 C13 1.521(3)
C10 C11 1.562(3)
C11 O4 1.462(2)
C11 C14 1.511(3)
C11 C15 1.522(3)
C12 H12B 0.98(3)
C12 H12A 0.95(3)
C12 H12C 1.00(3)
C13 H13A 1.01(3)
C13 H13B 0.97(3)
C13 H13C 0.96(3)
C14 H14A 0.98(2)
C14 H14C 0.99(3)
C14 H14B 0.94(3)
C15 H15C 0.97(3)
C15 H15B 0.97(3)
C15 H15A 0.98(3)
C16 C17 1.524(3)
C16 C20 1.538(3)
C16 H16 0.98(2)
C17 C21 1.322(3)
C17 C18 1.518(3)
C18 C19 1.537(3)
C18 H18B 0.94(2)
C18 H18A 0.96(3)
C19 C24 1.521(3)
C19 C22 1.529(3)
C19 C20 1.551(3)
C20 H20B 0.97(2)
C20 H20A 0.97(3)
C21 H21B 0.96(3)
C21 H21A 1.01(3)
C22 O6 1.193(3)
C22 O7 1.338(3)
C23 O7 1.442(3)
C23 H23B 0.97(3)
C23 H23A 1.00(3)
C23 H23C 0.98(3)
C24 O5 1.200(3)
C24 O8 1.337(2)
C25 O8 1.448(3)
C25 H25A 0.98(3)
C25 H25B 0.97(3)
C25 H25C 0.97(3)
B1 O3 1.367(3)
B1 O4 1.371(3)

loop_
_geom_torsion_atom_site_label_1
_geom_torsion_atom_site_label_2
_geom_torsion_atom_site_label_3
_geom_torsion_atom_site_label_4
_geom_torsion
O1 C1 C2 C3 178.8(2)
O2 C1 C2 C3 -0.7(3)
O1 C1 C2 C7 -0.9(4)
O2 C1 C2 C7 179.6(2)
C7 C2 C3 C4 0.0(4)
C1 C2 C3 C4 -179.7(2)
C2 C3 C4 C5 -0.3(4)
C3 C4 C5 C6 0.4(4)
C4 C5 C6 C7 -0.1(5)
C5 C6 C7 C2 -0.2(5)
C3 C2 C7 C6 0.3(4)
C1 C2 C7 C6 180.0(3)
O2 C8 C9 C16 62.2(2)
O2 C8 C9 B1 -170.89(16)
O3 C10 C11 O4 -28.70(19)
C12 C10 C11 O4 85.1(2)
C13 C10 C11 O4 -145.83(19)
O3 C10 C11 C14 -146.62(18)
C12 C10 C11 C14 -32.9(3)
C13 C10 C11 C14 96.3(2)
O3 C10 C11 C15 86.4(2)
C12 C10 C11 C15 -159.81(19)
C13 C10 C11 C15 -30.7(3)
C8 C9 C16 C17 -170.93(17)
B1 C9 C16 C17 64.1(2)
C8 C9 C16 C20 69.1(2)
B1 C9 C16 C20 -55.9(2)
C20 C16 C17 C21 -175.5(2)
C9 C16 C17 C21 60.0(3)
C20 C16 C17 C18 3.6(2)
C9 C16 C17 C18 -120.80(18)
C21 C17 C18 C19 155.0(2)
C16 C17 C18 C19 -24.1(2)
C17 C18 C19 C24 -84.2(2)
C17 C18 C19 C22 153.50(17)
C17 C18 C19 C20 34.4(2)
C17 C16 C20 C19 18.2(2)
C9 C16 C20 C19 142.80(17)
C24 C19 C20 C16 84.3(2)
C22 C19 C20 C16 -154.84(17)
C18 C19 C20 C16 -32.7(2)
C24 C19 C22 O6 -122.0(2)
C18 C19 C22 O6 0.4(3)
C20 C19 C22 O6 115.6(2)
C24 C19 C22 O7 59.9(2)
C18 C19 C22 O7 -177.67(17)
C20 C19 C22 O7 -62.4(2)
C22 C19 C24 O5 -147.2(2)
C18 C19 C24 O5 87.4(3)
C20 C19 C24 O5 -25.9(3)
C22 C19 C24 O8 36.2(2)
C18 C19 C24 O8 -89.1(2)
C20 C19 C24 O8 157.56(17)
C8 C9 B1 O3 10.2(3)
C16 C9 B1 O3 136.4(2)
C8 C9 B1 O4 -168.0(2)
C16 C9 B1 O4 -41.8(3)
O1 C1 O2 C8 -1.5(3)
C2 C1 O2 C8 177.97(18)
C9 C8 O2 C1 177.79(17)
O4 B1 O3 C10 -9.9(2)
C9 B1 O3 C10 171.65(19)
C12 C10 O3 B1 -94.4(2)
C13 C10 O3 B1 146.4(2)
C11 C10 O3 B1 23.9(2)
O3 B1 O4 C11 -10.0(2)
C9 B1 O4 C11 168.30(19)
C14 C11 O4 B1 146.28(19)
C15 C11 O4 B1 -95.4(2)
C10 C11 O4 B1 24.1(2)
O6 C22 O7 C23 3.3(3)
C19 C22 O7 C23 -178.61(19)
O5 C24 O8 C25 2.3(3)
C19 C24 O8 C25 178.97(19)
